data_4347241
loop_
_publ_author_name
'Crandall, Laura A.'
'Bogdanowicz, Catherine A.'
'Hasheminasab, Abed'
'Chanawanno, Kullapa'
'Herrick, Richard S.'
'Ziegler, Christopher J.'

_publ_section_title
;
 Re(CO)3-Templated Formation of Aza(dibenzo)dipyrromethenes.
;
_journal_issue 7
_journal_name_full 'Inorganic chemistry'
_journal_page_first 3209
_journal_page_last 3211
_journal_paper_doi 10.1021/acs.inorgchem.5b02934
_journal_volume 55
_journal_year 2016
_chemical_formula_sum 'C24 H15 N6 O3 Re'
_chemical_formula_weight 621.62
_space_group_crystal_system triclinic
_space_group_IT_number 2
_space_group_name_Hall '-P 1'
_space_group_name_H-M_alt 'P -1'
_atom_sites_solution_hydrogens geom
_audit_creation_method SHELXL-2014/7
_cell_angle_alpha 100.631(6)
_cell_angle_beta 104.252(5)
_cell_angle_gamma 106.424(6)
_cell_formula_units_Z 2
_cell_length_a 8.684(5)
_cell_length_b 11.159(7)
_cell_length_c 12.417(8)
_cell_measurement_reflns_used 6261
_cell_measurement_temperature 100(2)
_cell_measurement_theta_max 25.11
_cell_measurement_theta_min 2.26
_cell_volume 1076.1(12)
_computing_cell_refinement 'Bruker SAINT'
_computing_data_collection 'Bruker APEX2'
_computing_data_reduction 'Bruker SAINT'
_computing_molecular_graphics 'Bruker SHELXTL'
_computing_publication_material 'Bruker SHELXTL'
_computing_structure_refinement 'SHELXL-2014/7 (Sheldrick, 2014)'
_computing_structure_solution 'SHELXS-97 (Sheldrick, 2008)'
_diffrn_ambient_temperature 100(2)
_diffrn_measured_fraction_theta_full 0.982
_diffrn_measured_fraction_theta_max 0.982
_diffrn_measurement_device_type 'Bruker APEX-II CCD'
_diffrn_measurement_method '\f and \w scans'
_diffrn_radiation_type MoK\a
_diffrn_radiation_wavelength 0.71073
_diffrn_reflns_av_R_equivalents 0.1166
_diffrn_reflns_av_unetI/netI 0.0948
_diffrn_reflns_Laue_measured_fraction_full 0.982
_diffrn_reflns_Laue_measured_fraction_max 0.982
_diffrn_reflns_limit_h_max 10
_diffrn_reflns_limit_h_min -10
_diffrn_reflns_limit_k_max 13
_diffrn_reflns_limit_k_min -13
_diffrn_reflns_limit_l_max 14
_diffrn_reflns_limit_l_min -14
_diffrn_reflns_number 7840
_diffrn_reflns_point_group_measured_fraction_full 0.982
_diffrn_reflns_point_group_measured_fraction_max 0.982
_diffrn_reflns_theta_full 25.128
_diffrn_reflns_theta_max 25.128
_diffrn_reflns_theta_min 1.759
_exptl_absorpt_coefficient_mu 5.688
_exptl_absorpt_correction_T_max 0.6285
_exptl_absorpt_correction_T_min 0.4448
_exptl_absorpt_correction_type multi-scan
_exptl_absorpt_process_details SADABS
_exptl_crystal_colour red
_exptl_crystal_density_diffrn 1.919
_exptl_crystal_density_meas ?
_exptl_crystal_description block
_exptl_crystal_F_000 600
_exptl_crystal_size_max 0.170
_exptl_crystal_size_mid 0.120
_exptl_crystal_size_min 0.090
_refine_diff_density_max 2.499
_refine_diff_density_min -1.412
_refine_diff_density_rms 0.255
_refine_ls_extinction_method none
_refine_ls_goodness_of_fit_ref 1.074
_refine_ls_hydrogen_treatment constr
_refine_ls_matrix_type full
_refine_ls_number_parameters 307
_refine_ls_number_reflns 3786
_refine_ls_number_restraints 0
_refine_ls_restrained_S_all 1.074
_refine_ls_R_factor_all 0.0444
_refine_ls_R_factor_gt 0.0374
_refine_ls_shift/su_max 0.001
_refine_ls_shift/su_mean 0.000
_refine_ls_structure_factor_coef Fsqd
_refine_ls_weighting_details 'w=1/[\s^2^(Fo^2^)+(0.0530P)^2^] where P=(Fo^2^+2Fc^2^)/3'
_refine_ls_weighting_scheme calc
_refine_ls_wR_factor_gt 0.0925
_refine_ls_wR_factor_ref 0.0953
_reflns_Friedel_coverage 0.000
_reflns_number_gt 3568
_reflns_number_total 3786
_reflns_threshold_expression 'I > 2\s(I)'
_cod_data_source_file ic5b02934_si_001.cif
_cod_data_source_block 2
_cod_depositor_comments
;
The following automatic conversions were performed:

data item '_exptl_crystal_density_meas' value 'not measured' was
changed to '?' -- the value is perceived as not measured.

Automatic conversion script
Id: cif_fix_values 6909 2019-04-08 15:41:33Z antanas 
;
_cod_original_cell_volume 1076.1(11)
_cod_database_code 4347241
_shelx_shelxl_version_number 2014/7
_shelx_space_group_comment
; 
The symmetry employed for this shelxl refinement is uniquely defined 
by the following loop, which should always be used as a source of 
symmetry information in preference to the above space-group names. 
They are only intended as comments. 
;
_shelx_estimated_absorpt_t_min 0.445
_shelx_estimated_absorpt_t_max 0.629

loop_
_space_group_symop_operation_xyz
'x, y, z'
'-x, -y, -z'

loop_
_atom_site_label
_atom_site_type_symbol
_atom_site_fract_x
_atom_site_fract_y
_atom_site_fract_z
_atom_site_U_iso_or_equiv
_atom_site_adp_type
_atom_site_occupancy
_atom_site_site_symmetry_order
_atom_site_calc_flag
_atom_site_refinement_flags_posn
_atom_site_refinement_flags_adp
Re1 Re 0.74903(2) 0.79118(2) 0.77484(2) 0.01760(12) Uani 1 1 d . .
O1 O 0.4188(5) 0.8310(4) 0.6592(3) 0.0284(9) Uani 1 1 d . .
O2 O 0.7029(5) 0.8852(4) 1.0101(3) 0.0267(9) Uani 1 1 d . .
O3 O 0.9237(5) 1.0853(4) 0.8188(4) 0.0326(10) Uani 1 1 d . .
N2 N 0.8077(5) 0.7260(4) 0.6195(4) 0.0168(9) Uani 1 1 d . .
N3 N 0.6887(5) 0.4917(4) 0.5743(4) 0.0195(9) Uani 1 1 d . .
N4 N 0.6337(5) 0.5849(4) 0.7481(4) 0.0189(10) Uani 1 1 d . .
N6 N 0.9864(6) 0.7620(4) 0.8622(4) 0.0242(11) Uani 1 1 d . .
C1 C 0.5438(7) 0.8142(5) 0.7015(5) 0.0248(12) Uani 1 1 d . .
C2 C 0.7159(6) 0.8449(5) 0.9215(5) 0.0154(11) Uani 1 1 d . .
C3 C 0.8621(7) 0.9764(5) 0.7991(6) 0.0211(12) Uani 1 1 d . .
C4 C 0.9040(7) 0.8104(5) 0.5660(5) 0.0237(12) Uani 1 1 d . .
C5 C 0.9268(6) 0.7282(5) 0.4653(5) 0.0228(11) Uani 1 1 d . .
C6 C 1.0101(7) 0.7601(5) 0.3886(5) 0.0268(12) Uani 1 1 d . .
H6 H 1.0649 0.8462 0.3925 0.032 Uiso 1 1 calc R U
C7 C 1.0093(7) 0.6576(5) 0.3042(5) 0.0295(12) Uani 1 1 d . .
H7 H 1.0651 0.6752 0.2509 0.035 Uiso 1 1 calc R U
C8 C 0.9255(7) 0.5292(5) 0.2993(5) 0.0278(12) Uani 1 1 d . .
H8 H 0.9249 0.4626 0.2416 0.033 Uiso 1 1 calc R U
C9 C 0.8431(6) 0.4979(5) 0.3780(5) 0.0241(12) Uani 1 1 d . .
H9 H 0.7891 0.4120 0.3751 0.029 Uiso 1 1 calc R U
C10 C 0.8444(6) 0.6002(5) 0.4614(4) 0.0191(11) Uani 1 1 d . .
C11 C 0.7756(6) 0.6044(5) 0.5580(5) 0.0179(11) Uani 1 1 d . .
C12 C 0.6249(6) 0.4864(5) 0.6613(5) 0.0194(11) Uani 1 1 d . .
C13 C 0.5328(6) 0.3577(5) 0.6727(5) 0.0212(11) Uani 1 1 d . .
C14 C 0.4977(7) 0.2351(5) 0.6074(5) 0.0256(12) Uani 1 1 d . .
H14 H 0.5348 0.2199 0.5437 0.031 Uiso 1 1 calc R U
C15 C 0.4021(7) 0.1320(5) 0.6411(5) 0.0321(13) Uani 1 1 d . .
H15 H 0.3782 0.0467 0.6002 0.039 Uiso 1 1 calc R U
C16 C 0.3434(7) 0.1558(5) 0.7338(5) 0.0307(13) Uani 1 1 d . .
H16 H 0.2791 0.0859 0.7530 0.037 Uiso 1 1 calc R U
C17 C 0.3778(7) 0.2818(5) 0.7997(5) 0.0276(12) Uani 1 1 d . .
H17 H 0.3369 0.2979 0.8615 0.033 Uiso 1 1 calc R U
C18 C 0.4763(6) 0.3813(5) 0.7677(4) 0.0209(11) Uani 1 1 d . .
C19 C 0.5440(7) 0.5265(6) 0.8183(5) 0.0238(12) Uani 1 1 d . .
C20 C 1.1313(7) 0.8187(5) 0.8417(5) 0.0268(12) Uani 1 1 d . .
H20 H 1.1292 0.8658 0.7871 0.032 Uiso 1 1 calc R U
C21 C 1.2835(7) 0.8087(6) 0.8997(5) 0.0322(13) Uani 1 1 d . .
H21 H 1.3815 0.8483 0.8834 0.039 Uiso 1 1 calc R U
C22 C 1.2901(7) 0.7408(6) 0.9806(5) 0.0333(14) Uani 1 1 d . .
H22 H 1.3914 0.7332 1.0196 0.040 Uiso 1 1 calc R U
C23 C 1.1410(7) 0.6833(6) 1.0033(5) 0.0314(13) Uani 1 1 d . .
H23 H 1.1417 0.6367 1.0581 0.038 Uiso 1 1 calc R U
C24 C 0.9927(7) 0.6960(5) 0.9439(5) 0.0241(11) Uani 1 1 d . .
H24 H 0.8940 0.6583 0.9602 0.029 Uiso 1 1 calc R U
N5 N 0.5336(6) 0.5879(4) 0.9071(4) 0.0275(11) Uani 1 1 d . .
H5 H 0.4816 0.5374 0.9369 0.041 Uiso 1 1 calc R U
N1 N 0.9567(6) 0.9290(4) 0.5993(4) 0.0231(10) Uani 1 1 d . .
H1 H 0.8928 0.9572 0.5595 0.035 Uiso 1 1 calc R U

loop_
_atom_site_aniso_label
_atom_site_aniso_U_11
_atom_site_aniso_U_22
_atom_site_aniso_U_33
_atom_site_aniso_U_23
_atom_site_aniso_U_13
_atom_site_aniso_U_12
Re1 0.01803(15) 0.01881(15) 0.01502(15) 0.00545(10) 0.00498(9) 0.00465(10)
O1 0.0259(19) 0.033(2) 0.026(2) 0.0138(17) 0.0015(16) 0.0134(16)
O2 0.0275(19) 0.032(2) 0.020(2) 0.0055(18) 0.0095(16) 0.0085(17)
O3 0.043(2) 0.023(2) 0.029(2) 0.0072(18) 0.0155(19) 0.0043(19)
N2 0.019(2) 0.021(2) 0.012(2) 0.0077(18) 0.0089(17) 0.0051(17)
N3 0.023(2) 0.018(2) 0.016(2) 0.0074(17) 0.0053(17) 0.0043(17)
N4 0.017(2) 0.014(2) 0.018(2) 0.0017(18) -0.0012(17) 0.0022(17)
N6 0.024(2) 0.023(2) 0.020(2) -0.0025(19) 0.0086(19) 0.0036(19)
C1 0.033(3) 0.021(3) 0.017(3) 0.005(2) 0.005(2) 0.005(2)
C2 0.019(2) 0.022(3) 0.012(3) 0.012(2) 0.0095(19) 0.007(2)
C3 0.020(2) 0.014(3) 0.025(3) 0.006(2) 0.004(2) 0.000(2)
C4 0.022(2) 0.028(3) 0.023(3) 0.014(2) 0.008(2) 0.006(2)
C5 0.023(2) 0.021(2) 0.022(3) 0.005(2) 0.005(2) 0.005(2)
C6 0.027(3) 0.028(3) 0.026(3) 0.013(2) 0.012(2) 0.003(2)
C7 0.032(3) 0.036(3) 0.024(3) 0.011(2) 0.015(2) 0.010(2)
C8 0.030(3) 0.028(3) 0.025(3) 0.004(2) 0.008(2) 0.012(2)
C9 0.026(3) 0.022(3) 0.022(3) 0.005(2) 0.006(2) 0.007(2)
C10 0.018(2) 0.027(3) 0.012(2) 0.010(2) 0.0051(19) 0.005(2)
C11 0.018(2) 0.022(3) 0.016(3) 0.011(2) 0.0067(19) 0.006(2)
C12 0.015(2) 0.022(2) 0.020(3) 0.010(2) 0.0050(19) 0.0019(19)
C13 0.020(2) 0.023(3) 0.019(3) 0.011(2) 0.003(2) 0.005(2)
C14 0.033(3) 0.024(3) 0.020(3) 0.010(2) 0.007(2) 0.010(2)
C15 0.036(3) 0.024(3) 0.029(3) 0.011(2) 0.006(2) 0.001(2)
C16 0.031(3) 0.028(3) 0.028(3) 0.018(2) 0.005(2) -0.001(2)
C17 0.023(3) 0.033(3) 0.022(3) 0.015(2) 0.004(2) 0.002(2)
C18 0.019(2) 0.025(2) 0.014(3) 0.008(2) 0.0013(19) 0.002(2)
C19 0.021(2) 0.030(3) 0.016(3) 0.008(2) 0.003(2) 0.004(2)
C20 0.027(3) 0.029(3) 0.022(3) 0.003(2) 0.011(2) 0.004(2)
C21 0.022(3) 0.041(3) 0.032(3) 0.009(3) 0.007(2) 0.010(2)
C22 0.029(3) 0.049(3) 0.026(3) 0.010(3) 0.005(2) 0.023(3)
C23 0.038(3) 0.046(3) 0.017(3) 0.010(3) 0.009(2) 0.025(3)
C24 0.028(3) 0.030(3) 0.016(3) 0.008(2) 0.008(2) 0.011(2)
N5 0.040(3) 0.017(2) 0.019(3) -0.0001(19) 0.020(2) -0.005(2)
N1 0.035(2) 0.011(2) 0.022(3) 0.0020(19) 0.016(2) 0.0019(18)

loop_
_atom_type_symbol
_atom_type_description
_atom_type_scat_dispersion_real
_atom_type_scat_dispersion_imag
_atom_type_scat_source
C C 0.0033 0.0016 'International Tables Vol C Tables 4.2.6.8 and 6.1.1.4'
H H 0.0000 0.0000 'International Tables Vol C Tables 4.2.6.8 and 6.1.1.4'
N N 0.0061 0.0033 'International Tables Vol C Tables 4.2.6.8 and 6.1.1.4'
O O 0.0106 0.0060 'International Tables Vol C Tables 4.2.6.8 and 6.1.1.4'
Re Re -1.0185 7.2310 'International Tables Vol C Tables 4.2.6.8 and 6.1.1.4'

loop_
_geom_angle_atom_site_label_1
_geom_angle_atom_site_label_2
_geom_angle_atom_site_label_3
_geom_angle
C1 Re1 C2 88.7(2)
C1 Re1 C3 87.5(2)
C2 Re1 C3 84.5(3)
C1 Re1 N4 94.6(2)
C2 Re1 N4 96.6(2)
C3 Re1 N4 177.61(17)
C1 Re1 N2 97.0(2)
C2 Re1 N2 174.17(17)
C3 Re1 N2 96.5(2)
N4 Re1 N2 82.21(19)
C1 Re1 N6 178.94(19)
C2 Re1 N6 90.6(2)
C3 Re1 N6 93.3(2)
N4 Re1 N6 84.60(17)
N2 Re1 N6 83.59(18)
C11 N2 C4 105.9(5)
C11 N2 Re1 129.2(4)
C4 N2 Re1 124.8(3)
C12 N3 C11 123.0(4)
C12 N4 C19 106.8(4)
C12 N4 Re1 128.0(4)
C19 N4 Re1 125.2(4)
C20 N6 C24 118.3(5)
C20 N6 Re1 120.2(4)
C24 N6 Re1 121.2(4)
O1 C1 Re1 178.1(5)
O2 C2 Re1 175.5(5)
O3 C3 Re1 175.6(6)
N1 C4 N2 124.5(5)
N1 C4 C5 126.9(5)
N2 C4 C5 108.6(4)
C6 C5 C10 122.5(5)
C6 C5 C4 131.7(5)
C10 C5 C4 105.8(5)
C5 C6 C7 117.1(5)
C5 C6 H6 121.5
C7 C6 H6 121.5
C8 C7 C6 120.6(6)
C8 C7 H7 119.7
C6 C7 H7 119.7
C9 C8 C7 121.8(5)
C9 C8 H8 119.1
C7 C8 H8 119.1
C8 C9 C10 117.2(5)
C8 C9 H9 121.4
C10 C9 H9 121.4
C9 C10 C5 120.8(5)
C9 C10 C11 132.3(5)
C5 C10 C11 106.9(5)
N2 C11 N3 128.1(5)
N2 C11 C10 112.8(5)
N3 C11 C10 119.0(5)
N3 C12 N4 129.4(5)
N3 C12 C13 119.1(5)
N4 C12 C13 111.6(5)
C14 C13 C18 122.0(5)
C14 C13 C12 131.3(6)
C18 C13 C12 106.7(5)
C13 C14 C15 116.8(6)
C13 C14 H14 121.6
C15 C14 H14 121.6
C16 C15 C14 121.1(5)
C16 C15 H15 119.5
C14 C15 H15 119.5
C15 C16 C17 122.0(5)
C15 C16 H16 119.0
C17 C16 H16 119.0
C18 C17 C16 116.0(6)
C18 C17 H17 122.0
C16 C17 H17 122.0
C17 C18 C13 122.1(5)
C17 C18 C19 131.9(5)
C13 C18 C19 106.1(5)
N5 C19 N4 123.7(5)
N5 C19 C18 127.4(5)
N4 C19 C18 108.7(5)
N6 C20 C21 121.7(6)
N6 C20 H20 119.2
C21 C20 H20 119.2
C22 C21 C20 120.2(6)
C22 C21 H21 119.9
C20 C21 H21 119.9
C21 C22 C23 118.3(5)
C21 C22 H22 120.8
C23 C22 H22 120.8
C24 C23 C22 119.6(6)
C24 C23 H23 120.2
C22 C23 H23 120.2
N6 C24 C23 121.8(5)
N6 C24 H24 119.1
C23 C24 H24 119.1
C19 N5 H5 109.5
C4 N1 H1 109.5

loop_
_geom_bond_atom_site_label_1
_geom_bond_atom_site_label_2
_geom_bond_distance
Re1 C1 1.901(6)
Re1 C2 1.926(6)
Re1 C3 1.950(6)
Re1 N4 2.159(5)
Re1 N2 2.164(5)
Re1 N6 2.223(5)
O1 C1 1.167(7)
O2 C2 1.154(7)
O3 C3 1.132(7)
N2 C11 1.342(7)
N2 C4 1.446(7)
N3 C12 1.333(8)
N3 C11 1.351(7)
N4 C12 1.360(7)
N4 C19 1.431(8)
N6 C20 1.348(8)
N6 C24 1.359(8)
C4 N1 1.222(7)
C4 C5 1.498(8)
C5 C6 1.370(8)
C5 C10 1.391(8)
C6 C7 1.399(8)
C6 H6 0.9300
C7 C8 1.393(8)
C7 H7 0.9300
C8 C9 1.385(9)
C8 H8 0.9300
C9 C10 1.388(7)
C9 H9 0.9300
C10 C11 1.465(8)
C12 C13 1.485(8)
C13 C14 1.362(8)
C13 C18 1.395(8)
C14 C15 1.412(8)
C14 H14 0.9300
C15 C16 1.382(9)
C15 H15 0.9300
C16 C17 1.398(8)
C16 H16 0.9300
C17 C18 1.384(8)
C17 H17 0.9300
C18 C19 1.507(8)
C19 N5 1.224(8)
C20 C21 1.387(8)
C20 H20 0.9300
C21 C22 1.365(9)
C21 H21 0.9300
C22 C23 1.394(9)
C22 H22 0.9300
C23 C24 1.377(8)
C23 H23 0.9300
C24 H24 0.9300
N5 H5 0.8200
N1 H1 0.8200

loop_
_geom_torsion_atom_site_label_1
_geom_torsion_atom_site_label_2
_geom_torsion_atom_site_label_3
_geom_torsion_atom_site_label_4
_geom_torsion
C11 N2 C4 N1 -179.7(5)
Re1 N2 C4 N1 -3.7(8)
C11 N2 C4 C5 0.3(6)
Re1 N2 C4 C5 176.3(3)
N1 C4 C5 C6 1.4(10)
N2 C4 C5 C6 -178.6(6)
N1 C4 C5 C10 -179.7(6)
N2 C4 C5 C10 0.4(6)
C10 C5 C6 C7 0.2(8)
C4 C5 C6 C7 178.9(5)
C5 C6 C7 C8 0.4(8)
C6 C7 C8 C9 -1.1(9)
C7 C8 C9 C10 1.1(8)
C8 C9 C10 C5 -0.5(8)
C8 C9 C10 C11 -178.4(5)
C6 C5 C10 C9 -0.1(8)
C4 C5 C10 C9 -179.2(5)
C6 C5 C10 C11 178.3(5)
C4 C5 C10 C11 -0.8(5)
C4 N2 C11 N3 -179.7(5)
Re1 N2 C11 N3 4.5(8)
C4 N2 C11 C10 -0.8(6)
Re1 N2 C11 C10 -176.6(3)
C12 N3 C11 N2 -2.6(8)
C12 N3 C11 C10 178.5(4)
C9 C10 C11 N2 179.2(5)
C5 C10 C11 N2 1.1(6)
C9 C10 C11 N3 -1.8(8)
C5 C10 C11 N3 -179.9(5)
C11 N3 C12 N4 -1.1(8)
C11 N3 C12 C13 -179.4(4)
C19 N4 C12 N3 179.9(5)
Re1 N4 C12 N3 2.4(8)
C19 N4 C12 C13 -1.7(6)
Re1 N4 C12 C13 -179.2(3)
N3 C12 C13 C14 -0.1(8)
N4 C12 C13 C14 -178.7(5)
N3 C12 C13 C18 -178.2(4)
N4 C12 C13 C18 3.2(6)
C18 C13 C14 C15 -0.6(8)
C12 C13 C14 C15 -178.5(5)
C13 C14 C15 C16 1.9(8)
C14 C15 C16 C17 -1.1(9)
C15 C16 C17 C18 -1.0(8)
C16 C17 C18 C13 2.3(8)
C16 C17 C18 C19 -177.8(5)
C14 C13 C18 C17 -1.6(8)
C12 C13 C18 C17 176.8(5)
C14 C13 C18 C19 178.5(5)
C12 C13 C18 C19 -3.2(5)
C12 N4 C19 N5 176.8(5)
Re1 N4 C19 N5 -5.6(8)
C12 N4 C19 C18 -0.3(6)
Re1 N4 C19 C18 177.3(3)
C17 C18 C19 N5 5.4(10)
C13 C18 C19 N5 -174.7(6)
C17 C18 C19 N4 -177.7(5)
C13 C18 C19 N4 2.3(6)
C24 N6 C20 C21 1.4(8)
Re1 N6 C20 C21 176.2(4)
N6 C20 C21 C22 -0.4(9)
C20 C21 C22 C23 -0.4(9)
C21 C22 C23 C24 0.2(9)
C20 N6 C24 C23 -1.6(8)
Re1 N6 C24 C23 -176.4(4)
C22 C23 C24 N6 0.8(8)
